data_4105342
loop_
_publ_author_name
'Philip Magnus'
'Neeraj Sane'
'Benjamin P. Fauber'
'Vince Lynch'

_publ_section_title
;
 Concise Syntheses of (-)-Galanthamine and (\+-)-Codeine via
 Intramolecular Alkylation of a Phenol Derivative
;
_journal_name_full 'Journal of the American Chemical Society'
_journal_page_first 16045
_journal_page_last 16047
_journal_paper_doi 10.1021/ja9085534
_journal_volume 131
_journal_year 2009
_chemical_formula_sum 'C18 H18 O5'
_chemical_formula_weight 314.32
_chemical_name_systematic
; 
 ? 
;
_space_group_IT_number 61
_symmetry_cell_setting orthorhombic
_symmetry_space_group_name_Hall '-P 2ac 2ab'
_symmetry_space_group_name_H-M 'P b c a'
_atom_sites_solution_hydrogens geom
_atom_sites_solution_primary direct
_atom_sites_solution_secondary difmap
_audit_creation_method SHELXL-97
_cell_angle_alpha 90.00
_cell_angle_beta 90.00
_cell_angle_gamma 90.00
_cell_formula_units_Z 8
_cell_length_a 10.1169(2)
_cell_length_b 14.6620(3)
_cell_length_c 21.1692(5)
_cell_measurement_reflns_used 4029
_cell_measurement_temperature 153(2)
_cell_measurement_theta_max 27.5
_cell_measurement_theta_min 1
_cell_volume 3140.11(12)
_computing_cell_refinement 'Collect software, Nonius B.V. 1998'
_computing_data_collection 'Collect software, Nonius B.V. 1998'
_computing_data_reduction
;
DENZO and Scalepack (Otwinoski and Minor, 1997)
;
_computing_molecular_graphics 'XP SHELXTL/PC, Siemens Analytical'
_computing_structure_refinement 'XL SHELXTL/PC, Siemens Analytical'
_computing_structure_solution
;

SIR97 - Altomare A., Burla M.C., Camalli M., Cascarano G.L., Giacovazzo C., 
Guagliardi A., Moliterni A.G.G., Polidori G.,Spagna R.
;
_diffrn_ambient_temperature 153(2)
_diffrn_measurement_device_type 'Nonius Kappa CCD'
_diffrn_measurement_method \w-scans
_diffrn_radiation_monochromator graphite
_diffrn_radiation_source 'fine-focus sealed tube'
_diffrn_radiation_type MoK\a
_diffrn_radiation_wavelength 0.71073
_diffrn_reflns_av_R_equivalents 0.0296
_diffrn_reflns_av_sigmaI/netI 0.0389
_diffrn_reflns_limit_h_max 13
_diffrn_reflns_limit_h_min -13
_diffrn_reflns_limit_k_max 19
_diffrn_reflns_limit_k_min -18
_diffrn_reflns_limit_l_max 27
_diffrn_reflns_limit_l_min -27
_diffrn_reflns_number 6755
_diffrn_reflns_theta_max 27.49
_diffrn_reflns_theta_min 2.78
_exptl_absorpt_coefficient_mu 0.097
_exptl_absorpt_correction_type none
_exptl_crystal_colour colorless
_exptl_crystal_density_diffrn 1.330
_exptl_crystal_description laths
_exptl_crystal_F_000 1328
_exptl_crystal_size_max 0.37
_exptl_crystal_size_mid 0.14
_exptl_crystal_size_min 0.07
_refine_ls_extinction_coef 0.0039(8)
_refine_ls_extinction_expression Fc^*^=kFc[1+0.001xFc^2^\l^3^/sin(2\q)]^-1/4^
_refine_ls_extinction_method SHELXL
_refine_ls_goodness_of_fit_ref 0.988
_refine_ls_hydrogen_treatment constr
_refine_ls_matrix_type full
_refine_ls_number_parameters 229
_refine_ls_number_reflns 3595
_refine_ls_number_restraints 27
_refine_ls_restrained_S_all 0.991
_refine_ls_R_factor_all 0.0793
_refine_ls_R_factor_gt 0.0480
_refine_ls_shift/su_max 0.000
_refine_ls_shift/su_mean 0.000
_refine_ls_structure_factor_coef Fsqd
_refine_ls_weighting_details 'calc w=1/[\s^2^(Fo^2^)+(0.0544P)^2^+1.6501P] where P=(Fo^2^+2Fc^2^)/3'
_refine_ls_weighting_scheme calc
_refine_ls_wR_factor_gt 0.1134
_refine_ls_wR_factor_ref 0.1307
_reflns_number_gt 2476
_reflns_number_total 3595
_reflns_threshold_expression >2sigma(I)
_cod_data_source_file ja9085534_si_002.cif
_cod_data_source_block bf11044
_cod_database_code 4105342

loop_
_symmetry_equiv_pos_as_xyz
'x, y, z'
'-x+1/2, -y, z+1/2'
'x+1/2, -y+1/2, -z'
'-x, y+1/2, -z+1/2'
'-x, -y, -z'
'x-1/2, y, -z-1/2'
'-x-1/2, y-1/2, z'
'x, -y-1/2, z-1/2'

loop_
_atom_site_label
_atom_site_type_symbol
_atom_site_fract_x
_atom_site_fract_y
_atom_site_fract_z
_atom_site_U_iso_or_equiv
_atom_site_adp_type
_atom_site_occupancy
_atom_site_symmetry_multiplicity
_atom_site_calc_flag
_atom_site_refinement_flags
_atom_site_disorder_assembly
_atom_site_disorder_group
O1 O 0.73561(14) 0.19233(9) 0.63654(6) 0.0429(4) Uani 1 1 d . . .
O2 O 0.90376(17) 0.22009(9) 0.56503(7) 0.0568(4) Uani 1 1 d D . .
O3 O 1.20411(14) -0.15522(10) 0.57475(6) 0.0498(4) Uani 1 1 d . A .
O4 O 1.11102(14) -0.01247(9) 0.80847(6) 0.0452(4) Uani 1 1 d . A .
O5 O 0.66417(13) 0.27333(8) 0.73617(6) 0.0403(3) Uani 1 1 d . A .
C1 C 0.7939(2) 0.16661(14) 0.57790(9) 0.0470(5) Uani 1 1 d . A .
H1 H 0.7274 0.1757 0.5435 0.056 Uiso 1 1 calc R . .
C2 C 0.8322(2) 0.06753(13) 0.57960(9) 0.0431(5) Uani 1 1 d . . .
H2A H 0.8689 0.0501 0.5380 0.052 Uiso 1 1 calc R A .
H2B H 0.7520 0.0303 0.5869 0.052 Uiso 1 1 calc R . .
C3 C 0.93598(18) 0.04501(12) 0.63178(8) 0.0341(4) Uani 1 1 d . A .
C4 C 1.0719(2) 0.06554(13) 0.60686(8) 0.0414(5) Uani 1 1 d . . .
H4 H 1.0987 0.1275 0.6041 0.050 Uiso 1 1 calc R A .
C5 C 1.1567(2) 0.00133(14) 0.58849(9) 0.0431(5) Uani 1 1 d . A .
H5 H 1.2395 0.0193 0.5713 0.052 Uiso 1 1 calc R . .
C6 C 1.12651(19) -0.09637(13) 0.59399(8) 0.0396(5) Uani 1 1 d . . .
C7 C 1.00208(19) -0.11974(13) 0.62475(8) 0.0380(4) Uani 1 1 d . A .
H7 H 0.9806 -0.1821 0.6313 0.046 Uiso 1 1 calc R . .
C8 C 0.91753(19) -0.05541(12) 0.64391(8) 0.0351(4) Uani 1 1 d . . .
H8 H 0.8411 -0.0742 0.6665 0.042 Uiso 1 1 calc R A .
C9 C 0.90274(18) 0.10082(11) 0.69144(8) 0.0322(4) Uani 1 1 d . . .
C10 C 0.96308(17) 0.08203(11) 0.75063(8) 0.0323(4) Uani 1 1 d . A .
C11 C 0.92125(18) 0.12749(12) 0.80454(8) 0.0345(4) Uani 1 1 d . . .
H11 H 0.9622 0.1141 0.8438 0.041 Uiso 1 1 calc R A .
C12 C 0.82118(18) 0.19204(12) 0.80249(8) 0.0347(4) Uani 1 1 d . A .
H12 H 0.7931 0.2220 0.8400 0.042 Uiso 1 1 calc R . .
C13 C 0.76292(18) 0.21213(11) 0.74503(8) 0.0324(4) Uani 1 1 d . . .
C14 C 0.80465(18) 0.16679(12) 0.68970(8) 0.0337(4) Uani 1 1 d . A .
C15 C 0.8594(3) 0.3137(2) 0.55285(18) 0.0531(8) Uani 0.76 1 d PDU A 1
H15A H 0.8433 0.3450 0.5919 0.064 Uiso 0.76 1 d PR A 1
H15B H 0.7799 0.3140 0.5281 0.064 Uiso 0.76 1 d PR A 1
C16 C 0.9683(4) 0.3583(2) 0.5170(2) 0.0680(10) Uani 0.76 1 d PDU A 1
H16A H 0.9465 0.4205 0.5075 0.102 Uiso 0.76 1 d PR A 1
H16B H 1.0469 0.3566 0.5424 0.102 Uiso 0.76 1 d PR A 1
H16C H 0.9833 0.3255 0.4784 0.102 Uiso 0.76 1 d PR A 1
C15A C 0.9352(12) 0.3194(5) 0.5642(4) 0.054(3) Uani 0.24 1 d PDU A 2
H15C H 1.0284 0.3300 0.5684 0.065 Uiso 0.24 1 d PR A 2
H15D H 0.8892 0.3514 0.5971 0.065 Uiso 0.24 1 d PR A 2
C16A C 0.8884(15) 0.3481(7) 0.5003(5) 0.083(4) Uani 0.24 1 d PDU A 2
H16D H 0.9035 0.4122 0.4942 0.125 Uiso 0.24 1 d PR A 2
H16E H 0.9348 0.3142 0.4685 0.125 Uiso 0.24 1 d PR A 2
H16F H 0.7954 0.3357 0.4973 0.125 Uiso 0.24 1 d PR A 2
C17 C 1.07468(18) 0.01814(12) 0.75808(9) 0.0367(4) Uani 1 1 d . . .
H17 H 1.1210 -0.0003 0.7212 0.044 Uiso 1 1 d R A .
C18 C 0.6072(2) 0.31423(14) 0.79083(9) 0.0467(5) Uani 1 1 d . . .
H18A H 0.5368 0.3563 0.7779 0.070 Uiso 1 1 d R A .
H18B H 0.6755 0.3480 0.8139 0.070 Uiso 1 1 d R . .
H18C H 0.5702 0.2668 0.8182 0.070 Uiso 1 1 d R . .

loop_
_atom_site_aniso_label
_atom_site_aniso_U_11
_atom_site_aniso_U_22
_atom_site_aniso_U_33
_atom_site_aniso_U_23
_atom_site_aniso_U_13
_atom_site_aniso_U_12
O1 0.0546(9) 0.0432(7) 0.0309(6) 0.0021(6) -0.0067(6) 0.0124(7)
O2 0.0879(12) 0.0405(8) 0.0420(8) 0.0090(6) 0.0132(8) 0.0057(8)
O3 0.0493(8) 0.0610(9) 0.0391(7) 0.0029(7) 0.0072(6) 0.0172(7)
O4 0.0476(8) 0.0418(7) 0.0463(8) 0.0045(6) -0.0135(6) 0.0020(6)
O5 0.0461(8) 0.0340(6) 0.0409(7) -0.0015(5) -0.0020(6) 0.0086(6)
C1 0.0660(14) 0.0450(11) 0.0299(9) 0.0029(8) -0.0036(9) 0.0084(11)
C2 0.0554(13) 0.0411(10) 0.0330(9) -0.0030(8) -0.0069(9) 0.0046(9)
C3 0.0369(10) 0.0333(9) 0.0320(9) -0.0008(7) -0.0009(7) 0.0005(8)
C4 0.0479(12) 0.0420(10) 0.0344(9) -0.0029(8) 0.0045(9) -0.0088(9)
C5 0.0399(11) 0.0551(12) 0.0344(10) -0.0005(9) 0.0063(8) -0.0064(10)
C6 0.0419(11) 0.0486(11) 0.0282(9) -0.0003(8) -0.0005(8) 0.0071(9)
C7 0.0416(11) 0.0355(9) 0.0369(10) 0.0002(8) 0.0011(8) 0.0029(8)
C8 0.0356(10) 0.0364(9) 0.0333(9) 0.0002(8) -0.0007(8) -0.0021(8)
C9 0.0355(10) 0.0296(8) 0.0314(9) 0.0010(7) 0.0002(7) -0.0029(7)
C10 0.0308(9) 0.0297(8) 0.0365(9) 0.0013(7) -0.0034(7) -0.0043(7)
C11 0.0366(10) 0.0345(9) 0.0326(9) 0.0010(7) -0.0060(7) -0.0034(8)
C12 0.0387(11) 0.0329(9) 0.0326(9) -0.0028(7) -0.0002(7) -0.0040(8)
C13 0.0327(10) 0.0269(8) 0.0375(9) 0.0012(7) -0.0016(7) -0.0013(7)
C14 0.0398(10) 0.0301(8) 0.0312(9) 0.0044(7) -0.0047(7) -0.0025(8)
C15 0.0486(19) 0.0426(16) 0.068(2) 0.0165(15) 0.0087(17) 0.0038(15)
C16 0.055(2) 0.0579(19) 0.091(3) 0.0330(19) 0.0043(19) -0.0055(17)
C15A 0.062(6) 0.043(5) 0.057(5) 0.005(4) -0.002(5) -0.001(5)
C16A 0.093(8) 0.069(6) 0.088(7) 0.020(6) -0.012(6) 0.008(6)
C17 0.0358(10) 0.0346(9) 0.0398(10) -0.0024(8) -0.0064(8) -0.0029(8)
C18 0.0511(13) 0.0413(10) 0.0477(11) -0.0078(9) 0.0001(9) 0.0109(9)

loop_
_atom_type_symbol
_atom_type_description
_atom_type_scat_dispersion_real
_atom_type_scat_dispersion_imag
_atom_type_scat_source
C C 0.0033 0.0016 'International Tables Vol C Tables 4.2.6.8 and 6.1.1.4'
H H 0.0000 0.0000 'International Tables Vol C Tables 4.2.6.8 and 6.1.1.4'
O O 0.0106 0.0060 'International Tables Vol C Tables 4.2.6.8 and 6.1.1.4'

loop_
_geom_angle_atom_site_label_1
_geom_angle_atom_site_label_2
_geom_angle_atom_site_label_3
_geom_angle
C14 O1 C1 115.48(14)
C1 O2 C15 108.58(19)
C1 O2 C15A 136.5(5)
C15 O2 C15A 31.7(4)
C13 O5 C18 117.66(14)
O2 C1 O1 110.67(16)
O2 C1 C2 110.13(18)
O1 C1 C2 109.96(16)
O2 C1 H1 108.7
O1 C1 H1 108.7
C2 C1 H1 108.7
C1 C2 C3 113.27(16)
C1 C2 H2A 108.9
C3 C2 H2A 108.9
C1 C2 H2B 108.9
C3 C2 H2B 108.9
H2A C2 H2B 107.7
C4 C3 C8 111.65(16)
C4 C3 C9 112.38(15)
C8 C3 C9 110.62(14)
C4 C3 C2 108.95(15)
C8 C3 C2 104.14(15)
C9 C3 C2 108.73(15)
C5 C4 C3 123.39(18)
C5 C4 H4 118.3
C3 C4 H4 118.3
C4 C5 C6 122.13(18)
C4 C5 H5 118.9
C6 C5 H5 118.9
O3 C6 C7 122.12(18)
O3 C6 C5 121.49(18)
C7 C6 C5 116.37(17)
C8 C7 C6 121.49(17)
C8 C7 H7 119.3
C6 C7 H7 119.3
C7 C8 C3 123.98(17)
C7 C8 H8 118.0
C3 C8 H8 118.0
C14 C9 C10 117.79(15)
C14 C9 C3 120.31(15)
C10 C9 C3 121.72(15)
C11 C10 C9 120.07(16)
C11 C10 C17 116.77(16)
C9 C10 C17 123.11(16)
C12 C11 C10 121.66(16)
C12 C11 H11 119.2
C10 C11 H11 119.2
C13 C12 C11 118.93(16)
C13 C12 H12 120.5
C11 C12 H12 120.5
O5 C13 C12 125.20(16)
O5 C13 C14 114.67(15)
C12 C13 C14 120.13(16)
O1 C14 C9 125.08(15)
O1 C14 C13 113.49(15)
C9 C14 C13 121.39(15)
O2 C15 C16 105.9(2)
O2 C15 H15A 110.3
C16 C15 H15A 110.8
O2 C15 H15B 110.9
C16 C15 H15B 109.9
H15A C15 H15B 109.0
C15 C16 H16A 110.7
C15 C16 H16B 108.4
H16A C16 H16B 109.5
C15 C16 H16C 109.3
H16A C16 H16C 109.5
H16B C16 H16C 109.5
O2 C15A C16A 102.6(6)
O2 C15A H15C 111.5
C16A C15A H15C 110.5
O2 C15A H15D 111.4
C16A C15A H15D 111.4
H15C C15A H15D 109.3
C15A C16A H16D 110.3
C15A C16A H16E 109.5
H16D C16A H16E 109.5
C15A C16A H16F 108.5
H16D C16A H16F 109.5
H16E C16A H16F 109.5
O4 C17 C10 124.07(18)
O4 C17 H17 117.9
C10 C17 H17 118.0
O5 C18 H18A 109.4
O5 C18 H18B 109.3
H18A C18 H18B 109.5
O5 C18 H18C 109.6
H18A C18 H18C 109.5
H18B C18 H18C 109.5

loop_
_geom_bond_atom_site_label_1
_geom_bond_atom_site_label_2
_geom_bond_distance
O1 C14 1.376(2)
O1 C1 1.425(2)
O2 C1 1.387(3)
O2 C15 1.467(3)
O2 C15A 1.491(7)
O3 C6 1.236(2)
O4 C17 1.214(2)
O5 C13 1.356(2)
O5 C18 1.425(2)
C1 C2 1.504(3)
C1 H1 1.0000
C2 C3 1.559(3)
C2 H2A 0.9900
C2 H2B 0.9900
C3 C4 1.503(3)
C3 C8 1.506(2)
C3 C9 1.542(2)
C4 C5 1.332(3)
C4 H4 0.9500
C5 C6 1.469(3)
C5 H5 0.9500
C6 C7 1.458(3)
C7 C8 1.336(3)
C7 H7 0.9500
C8 H8 0.9500
C9 C14 1.386(2)
C9 C10 1.421(2)
C10 C11 1.388(2)
C10 C17 1.475(2)
C11 C12 1.387(3)
C11 H11 0.9500
C12 C13 1.383(2)
C12 H12 0.9500
C13 C14 1.411(2)
C15 C16 1.489(4)
C15 H15A 0.96
C15 H15B 0.96
C16 H16A 0.96
C16 H16B 0.96
C16 H16C 0.96
C15A C16A 1.493(8)
C15A H15C 0.96
C15A H15D 0.96
C16A H16D 0.96
C16A H16E 0.96
C16A H16F 0.96
C17 H17 0.95
C18 H18A 0.98
C18 H18B 0.98
C18 H18C 0.98

loop_
_geom_torsion_atom_site_label_1
_geom_torsion_atom_site_label_2
_geom_torsion_atom_site_label_3
_geom_torsion_atom_site_label_4
_geom_torsion
C15 O2 C1 O1 -67.9(2)
C15A O2 C1 O1 -49.8(6)
C15 O2 C1 C2 170.3(2)
C15A O2 C1 C2 -171.6(5)
C14 O1 C1 O2 -73.21(19)
C14 O1 C1 C2 48.7(2)
O2 C1 C2 C3 61.1()
